data_7159801
loop_
_publ_author_name
'Julliard, Paul-Gabriel'
'Pascal, Simon'
'Siri, Olivier'
'Giorgi, Michel'
'Cort&#xe9;s-Arriagada, Diego'
'Sanhueza, Luis'
'Canard, Gabriel'

_publ_section_title
;
 Two-step access to bis-<i>meso</i>-perfluoroalkyl-corroles towards
 <i>meso</i>-perfluoroacyl-ABC-corroles.
;
_journal_issue 10
_journal_name_full 'Organic &amp; biomolecular chemistry'
_journal_page_first 1993
_journal_page_last 1997
_journal_paper_doi 10.1039/d4ob00191e
_journal_volume 22
_journal_year 2024
_chemical_formula_moiety 'C28 H15 F6 N5'
_chemical_formula_sum 'C28 H15 F6 N5'
_chemical_formula_weight 535.45
_chemical_name_systematic 5,15-bistrifluoromethyl-10-(4-cyanophenyl)-corrole
_space_group_crystal_system triclinic
_space_group_IT_number 2
_space_group_name_Hall '-P 1'
_space_group_name_H-M_alt 'P -1'
_atom_sites_solution_hydrogens mixed
_atom_sites_solution_primary dual
_audit_creation_date 2021-06-28
_audit_creation_method
;
Olex2 1.3
(compiled 2020.11.12 svn.r5f609507 for OlexSys, GUI svn.r6272)
;
_audit_update_record
;
2023-06-02 deposited with the CCDC.	2024-02-07 downloaded from the CCDC.
;
_cell_angle_alpha 80.6513(19)
_cell_angle_beta 70.8233(19)
_cell_angle_gamma 81.5848(18)
_cell_formula_units_Z 2
_cell_length_a 8.68015(18)
_cell_length_b 11.4089(3)
_cell_length_c 12.5860(3)
_cell_measurement_reflns_used 13541
_cell_measurement_temperature 295
_cell_measurement_theta_max 72.6660
_cell_measurement_theta_min 3.7200
_cell_volume 1155.81(5)
_computing_cell_refinement 'CrysAlisPro 1.171.41.111a (Rigaku OD, 2021)'
_computing_data_collection 'CrysAlisPro 1.171.41.111a (Rigaku OD, 2021)'
_computing_data_reduction 'CrysAlisPro 1.171.41.111a (Rigaku OD, 2021)'
_computing_molecular_graphics 'Olex2 1.3 (Dolomanov et al., 2009)'
_computing_publication_material 'Olex2 1.3 (Dolomanov et al., 2009)'
_computing_structure_refinement 'SHELXL 2018/3 (Sheldrick, 2015)'
_computing_structure_solution 'SHELXT 2014/5 (Sheldrick, 2014)'
_diffrn_ambient_temperature 295
_diffrn_detector 'CCD plate'
_diffrn_detector_area_resol_mean 5.3048
_diffrn_detector_type AtlasS2
_diffrn_measured_fraction_theta_full 1.000
_diffrn_measured_fraction_theta_max 0.980
_diffrn_measurement_details
;
List of Runs (angles in degrees, time in seconds):

  # Type    Start    End  Width  t~exp~   \w     \q     \k     \f   Frames
#--------------------------------------------------------------------------
  1  \w   -104.00 -77.00   1.00    2.00    --  -40.79-142.00  86.00   27
  2  \w    -32.00  -4.00   1.00    2.00    --  -40.79 128.00 -28.00   28
  3  \w    -94.00 -44.00   1.00    2.00    --  -40.79 142.00 143.00   50
  4  \w     38.00  63.00   1.00    2.00    --   40.79-128.00-102.00   25
  5  \w     39.00 106.00   1.00    2.00    --   40.79-142.00  86.00   67
  6  \w     52.00  77.00   1.00   10.00    --  105.59-128.00-102.00   25
  7  \w     85.00 176.00   1.00   10.00    --  105.59 142.00 143.00   91
  8  \w     57.00  82.00   1.00   10.00    --  105.59-142.00  86.00   25
  9  \w     94.00 157.00   1.00   10.00    --  105.59 128.00 -28.00   63
 10  \w      3.00  28.00   1.00    2.00    --   38.00  84.00 169.26   25
 11  \w     -1.00  24.00   1.00    2.00    --   38.00  94.00  64.09   25
 12  \w    -42.00 -17.00   1.00    2.00    --  -40.79 -38.00-120.00   25
 13  \w   -112.00 -15.00   1.00    2.00    --  -40.79 -57.00 150.00   97
 14  \w   -114.00 -45.00   1.00    2.00    --  -40.79 -38.00-120.00   69
 15  \w      4.00 120.00   1.00    2.00    --   40.79  19.00  30.00  116
 16  \w     11.00  36.00   1.00    2.00    --   46.00  84.00 -42.50   25
 17  \w     16.00  41.00   1.00    2.00    --   50.00  82.00 -24.40   25
 18  \w     16.00  41.00   1.00    2.00    --   50.00  82.00-120.71   25
 19  \w     16.00  41.00   1.00    2.00    --   50.00  82.00  28.61   25
 20  \w     19.00  44.00   1.00    2.00    --   50.00  80.00-164.62   25
 21  \w     18.00  44.00   1.00    2.00    --   50.00  82.00  75.13   26
 22  \w     16.00  42.00   1.00    2.00    --   50.00  82.00 114.80   26
 23  \w     86.00 130.00   1.00    2.00    --   58.00  72.00   9.01   44
 24  \w     29.00  56.00   1.00    2.00    --   58.00  72.00   9.01   27
 25  \w    110.00 135.00   1.00    2.00    --   62.00  75.00-120.89   25
 26  \w     30.00  55.00   1.00    2.00    --   62.00  75.00-120.89   25
 27  \w    117.00 142.00   1.00    2.00    --   66.00  77.00  96.06   25
 28  \w     33.00  59.00   1.00    2.00    --   66.00  77.00 152.45   26
 29  \w    107.00 139.00   1.00    2.00    --   66.00  77.00 -88.03   32
 30  \w     34.00  62.00   1.00    2.00    --   66.00  77.00 -88.03   28
 31  \w     34.00  60.00   1.00    2.00    --   66.00  77.00-175.81   26
 32  \w     34.00  67.00   1.00    2.00    --   66.00  77.00  96.06   33
 33  \w     34.00  60.00   1.00    2.00    --   66.00  76.00 -41.95   26
 34  \w     90.00 116.00   1.00    2.00    --   66.00  77.00 152.45   26
 35  \w     39.00  65.00   1.00    2.00    --   70.00  74.00   1.10   26
 36  \w     39.00 144.00   1.00    2.00    --   70.00  70.00  68.41  105
 37  \w     42.00  67.00   1.00   10.00    --   74.00  77.00-126.27   25
 38  \w     44.00  69.00   1.00   10.00    --   74.00  71.00  33.39   25
 39  \w     45.00  77.00   1.00   10.00    --   78.00  77.00 169.05   32
 40  \w     49.00  78.00   1.00   10.00    --   78.00  74.00  95.48   29
 41  \w     51.00  78.00   1.00   10.00    --   82.00  76.00 -77.04   27
 42  \w     55.00 108.00   1.00   10.00    --   86.00  77.00 102.88   53
 43  \w     62.00 118.00   1.00   10.00    --   90.00  57.00-144.03   56
 44  \w     58.00  83.00   1.00   10.00    --   90.00  77.00 -66.65   25
 45  \w    116.00 142.00   1.00   10.00    --   90.00  77.00 -66.65   26
 46  \w     59.00  84.00   1.00   10.00    --   90.00  74.00  15.19   25
 47  \w    128.00 163.00   1.00   10.00    --   94.00  69.00-126.52   35
 48  \w     65.00  92.00   1.00   10.00    --   94.00  69.00-126.52   27
 49  \w     63.00  89.00   1.00   10.00    --   94.00  70.00 -41.94   26
 50  \w     72.00 172.00   1.00   10.00    --  102.00  64.00  75.82  100
 51  \w     72.00 101.00   1.00   10.00    --  102.00  74.00-127.82   29
 52  \w     73.00 149.00   1.00   10.00    --  105.59  77.00 -30.00   76
 53  \w    110.00 151.00   1.00   10.00    --  105.59  61.00 -60.00   41
 54  \w     81.00 107.00   1.00   10.00    --  105.59  61.00 -60.00   26
 55  \w     73.00 149.00   1.00   10.00    --  105.59  77.00 150.00   76
 56  \w     77.00 103.00   1.00   10.00    --  105.59  66.00 121.27   26
 57  \w     79.00 178.00   1.00   10.00    --  105.59  61.00  30.00   99
 58  \w     76.00 177.00   1.00   10.00    --  105.59  61.00-150.00  101
 59  \w     80.00 178.00   1.00   10.00    --  105.59  61.00 -90.00   98
 60  \w     74.00  99.00   1.00   10.00    --  105.59  77.00  30.00   25
 61  \w     73.00 154.00   1.00   10.00    --  105.59  77.00 120.00   81
 62  \w     42.00 110.00   1.00   10.00    --  105.59 -61.00  30.00   68
 63  \w     35.00 118.00   1.00   10.00    --  105.59-125.00-150.00   83
 64  \w     53.00 108.00   1.00   10.00    --  105.59 -94.00-120.00   55
 65  \w    121.00 159.00   1.00   10.00    --  105.59  77.00  90.00   38
 66  \w     74.00  99.00   1.00   10.00    --  105.59  77.00  90.00   25
 67  \w     86.00 113.00   1.00   10.00    --  105.59-125.00 120.00   27
 68  \w     46.00 129.00   1.00   10.00    --  105.59 -61.00-120.00   83
;
_diffrn_measurement_device 'four-circle diffractometer'
_diffrn_measurement_device_type 'SuperNova, Dual, Cu at home/near, AtlasS2'
_diffrn_measurement_method '\w scans'
_diffrn_orient_matrix_type 'CrysAlisPro convention (1999,Acta A55,543-557)'
_diffrn_orient_matrix_UB_11 -0.1828774000
_diffrn_orient_matrix_UB_12 0.0397082000
_diffrn_orient_matrix_UB_13 0.0549297000
_diffrn_orient_matrix_UB_21 -0.0173931000
_diffrn_orient_matrix_UB_22 0.0439851000
_diffrn_orient_matrix_UB_23 -0.1182739000
_diffrn_orient_matrix_UB_31 -0.0437923000
_diffrn_orient_matrix_UB_32 -0.1241149000
_diffrn_orient_matrix_UB_33 -0.0066297000
_diffrn_radiation_monochromator mirror
_diffrn_radiation_probe x-ray
_diffrn_radiation_type 'Cu K\a'
_diffrn_radiation_wavelength 1.54184
_diffrn_reflns_av_R_equivalents 0.0288
_diffrn_reflns_av_unetI/netI 0.0173
_diffrn_reflns_Laue_measured_fraction_full 1.000
_diffrn_reflns_Laue_measured_fraction_max 0.980
_diffrn_reflns_limit_h_max 10
_diffrn_reflns_limit_h_min -10
_diffrn_reflns_limit_k_max 13
_diffrn_reflns_limit_k_min -14
_diffrn_reflns_limit_l_max 15
_diffrn_reflns_limit_l_min -15
_diffrn_reflns_number 21228
_diffrn_reflns_point_group_measured_fraction_full 1.000
_diffrn_reflns_point_group_measured_fraction_max 0.980
_diffrn_reflns_theta_full 67.684
_diffrn_reflns_theta_max 72.632
_diffrn_reflns_theta_min 3.746
_diffrn_source 'micro-focus sealed X-ray tube'
_diffrn_source_type 'SuperNova (Cu) X-ray Source'
_exptl_absorpt_coefficient_mu 1.104
_exptl_absorpt_correction_T_max 1.00000
_exptl_absorpt_correction_T_min 0.79611
_exptl_absorpt_correction_type multi-scan
_exptl_absorpt_process_details
;
CrysAlisPro 1.171.41.111a (Rigaku Oxford Diffraction, 2021)
Empirical absorption correction using spherical harmonics,
implemented in SCALE3 ABSPACK scaling algorithm.
;
_exptl_crystal_colour red
_exptl_crystal_colour_primary red
_exptl_crystal_density_diffrn 1.539
_exptl_crystal_description prism
_exptl_crystal_F_000 544
_exptl_crystal_recrystallization_method 'Re-crystallisation from solvent: DCM, Heptane'
_exptl_crystal_size_max 0.22
_exptl_crystal_size_mid 0.12
_exptl_crystal_size_min 0.08
_refine_diff_density_max 0.455
_refine_diff_density_min -0.434
_refine_diff_density_rms 0.038
_refine_ls_extinction_coef 0.0035(5)
_refine_ls_extinction_expression Fc^*^=kFc[1+0.001xFc^2^\l^3^/sin(2\q)]^-1/4^
_refine_ls_extinction_method 'SHELXL-2018/3 (Sheldrick 2018)'
_refine_ls_goodness_of_fit_ref 1.053
_refine_ls_hydrogen_treatment constr
_refine_ls_matrix_type full
_refine_ls_number_parameters 380
_refine_ls_number_reflns 4510
_refine_ls_number_restraints 0
_refine_ls_restrained_S_all 1.053
_refine_ls_R_factor_all 0.0491
_refine_ls_R_factor_gt 0.0465
_refine_ls_shift/su_max 0.000
_refine_ls_shift/su_mean 0.000
_refine_ls_structure_factor_coef Fsqd
_refine_ls_weighting_details 'w=1/[\s^2^(Fo^2^)+(0.0676P)^2^+0.3902P] where P=(Fo^2^+2Fc^2^)/3'
_refine_ls_weighting_scheme calc
_refine_ls_wR_factor_gt 0.1286
_refine_ls_wR_factor_ref 0.1314
_reflns_Friedel_coverage 0.000
_reflns_number_gt 4165
_reflns_number_total 4510
_reflns_threshold_expression 'I > 2\s(I)'
_cod_data_source_file d4ob00191e2.cif
_cod_data_source_block 20gc10
_cod_depositor_comments 'Adding full bibliography for 7159800--7159804.cif.'
_cod_original_cell_volume 1155.82(5)
_cod_database_code 7159801
_shelx_shelxl_version_number 2018/3
_chemical_oxdiff_formula 'c28 h15 f6 n5'
_shelx_space_group_comment
;
The symmetry employed for this shelxl refinement is uniquely defined
by the following loop, which should always be used as a source of
symmetry information in preference to the above space-group names.
They are only intended as comments.
;
_shelx_estimated_absorpt_t_max 0.917
_shelx_estimated_absorpt_t_min 0.793
_reflns_odcompleteness_completeness 100.00
_reflns_odcompleteness_iscentric 1
_reflns_odcompleteness_theta 66.97
_olex2_refinement_description
;
1. Fixed Uiso
 At 1.2 times of:
  All C(H) groups, All N(H) groups
2. Others
 Fixed Sof: F4(0.6) F5(0.6) F6(0.6) F7(0.4) F8(0.4) F9(0.4)
3.a Riding coordinates:
 N1(H1), N2(H2), N4(H4)
3.b Aromatic/amide H refined with riding coordinates:
 C3(H3), C4(H4A), C8(H8), C9(H9), C12(H12), C13(H13), C17(H17), C18(H18),
 C23(H23), C24(H24), C26(H26), C27(H27)
;
_olex2_submission_special_instructions 'No special instructions were received'
_oxdiff_exptl_absorpt_empirical_details
;
Empirical correction (ABSPACK) includes:
- Absorption correction using spherical harmonics
- Frame scaling
- Detector area scaling
;
_oxdiff_exptl_absorpt_empirical_full_max 1.316
_oxdiff_exptl_absorpt_empirical_full_min 0.689

loop_
_space_group_symop_operation_xyz
'x, y, z'
'-x, -y, -z'

loop_
_atom_site_label
_atom_site_type_symbol
_atom_site_fract_x
_atom_site_fract_y
_atom_site_fract_z
_atom_site_U_iso_or_equiv
_atom_site_adp_type
_atom_site_occupancy
_atom_site_site_symmetry_order
_atom_site_calc_flag
_atom_site_refinement_flags_posn
_atom_site_refinement_flags_adp
_atom_site_refinement_flags_occupancy
_atom_site_disorder_assembly
_atom_site_disorder_group
F1 F 0.7651(2) 0.91679(13) 0.67699(14) 0.0986(5) Uani 1 1 d . . . . .
F2 F 0.6237(3) 0.80682(14) 0.81142(12) 0.1179(7) Uani 1 1 d . . . . .
F3 F 0.5271(3) 0.89914(16) 0.6842(2) 0.1449(10) Uani 1 1 d . . . . .
N1 N 0.74182(16) 0.35996(11) 0.44266(10) 0.0393(3) Uani 1 1 d . . . . .
H1 H 0.732051 0.443672 0.427902 0.047 Uiso 1 1 d R U . . .
N2 N 0.98617(16) 0.49769(11) 0.32151(11) 0.0421(3) Uani 1 1 d . . . . .
H2 H 0.967453 0.460090 0.394749 0.051 Uiso 1 1 d R U . . .
N3 N 0.89660(17) 0.64946(11) 0.47117(11) 0.0421(3) Uani 1 1 d . . . . .
N4 N 0.65705(16) 0.53685(11) 0.61273(11) 0.0407(3) Uani 1 1 d . . . . .
H4 H 0.749510 0.537676 0.546416 0.049 Uiso 1 1 d R U . . .
N5 N 0.1670(2) -0.08505(16) 1.05620(15) 0.0684(5) Uani 1 1 d . . . . .
C1 C 0.55436(18) 0.33778(13) 0.63997(13) 0.0394(3) Uani 1 1 d . . . . .
C2 C 0.64131(18) 0.29583(13) 0.53616(13) 0.0390(3) Uani 1 1 d . . . . .
C3 C 0.6563(2) 0.17922(15) 0.50606(15) 0.0496(4) Uani 1 1 d . . . . .
H3 H 0.603648 0.115375 0.552547 0.060 Uiso 1 1 calc R U . . .
C4 C 0.7596(2) 0.17546(15) 0.39870(16) 0.0513(4) Uani 1 1 d . . . . .
H4A H 0.787791 0.109017 0.359561 0.062 Uiso 1 1 calc R U . . .
C5 C 0.8176(2) 0.28938(14) 0.35574(13) 0.0418(3) Uani 1 1 d . . . . .
C6 C 0.9314(2) 0.32941(15) 0.25221(13) 0.0450(4) Uani 1 1 d . . . . .
C7 C 1.0020(2) 0.43758(15) 0.23208(13) 0.0440(4) Uani 1 1 d . . . . .
C8 C 1.0796(2) 0.51420(18) 0.13401(15) 0.0564(5) Uani 1 1 d . . . . .
H8 H 1.109281 0.497336 0.059654 0.068 Uiso 1 1 calc R U . . .
C9 C 1.1037(2) 0.61685(18) 0.16682(15) 0.0548(4) Uani 1 1 d . . . . .
H9 H 1.151698 0.681613 0.118771 0.066 Uiso 1 1 calc R U . . .
C10 C 1.04304(19) 0.60748(14) 0.28588(14) 0.0428(4) Uani 1 1 d . . . . .
C11 C 1.00076(19) 0.68651(14) 0.36809(14) 0.0423(4) Uani 1 1 d . . . . .
C12 C 1.0252(2) 0.80874(15) 0.36362(16) 0.0509(4) Uani 1 1 d . . . . .
H12 H 1.093020 0.854643 0.303297 0.061 Uiso 1 1 calc R U . . .
C13 C 0.9306(2) 0.84463(15) 0.46400(16) 0.0520(4) Uani 1 1 d . . . . .
H13 H 0.922219 0.919990 0.485773 0.062 Uiso 1 1 calc R U . . .
C14 C 0.8445(2) 0.74472(13) 0.53163(14) 0.0434(4) Uani 1 1 d . . . . .
C15 C 0.7150(2) 0.73399(14) 0.63396(15) 0.0462(4) Uani 1 1 d . . . . .
C16 C 0.6262(2) 0.63283(14) 0.67317(14) 0.0451(4) Uani 1 1 d . . . . .
C17 C 0.4950(2) 0.60558(17) 0.77421(16) 0.0567(5) Uani 1 1 d . . . . .
H17 H 0.446482 0.654720 0.830942 0.068 Uiso 1 1 calc R U . . .
C18 C 0.4534(2) 0.49635(16) 0.77349(15) 0.0536(4) Uani 1 1 d . . . . .
H18 H 0.371404 0.457521 0.829849 0.064 Uiso 1 1 calc R U . . .
C19 C 0.55599(18) 0.45034(14) 0.67211(13) 0.0407(3) Uani 1 1 d . . . . .
C20 C 0.9721(3) 0.25659(19) 0.15596(16) 0.0594(5) Uani 1 1 d . . . . .
C21 C 0.6574(3) 0.83779(17) 0.70145(18) 0.0610(5) Uani 1 1 d . . . . .
C22 C 0.45948(18) 0.24999(14) 0.73079(13) 0.0406(3) Uani 1 1 d . . . . .
C23 C 0.3326(2) 0.19683(16) 0.71900(14) 0.0475(4) Uani 1 1 d . . . . .
H23 H 0.301735 0.218325 0.653832 0.057 Uiso 1 1 calc R U . . .
C24 C 0.2519(2) 0.11255(16) 0.80270(15) 0.0485(4) Uani 1 1 d . . . . .
H24 H 0.167064 0.077798 0.793895 0.058 Uiso 1 1 calc R U . . .
C25 C 0.29790(19) 0.07994(14) 0.90004(13) 0.0428(4) Uani 1 1 d . . . . .
C26 C 0.4230(2) 0.13327(16) 0.91353(14) 0.0482(4) Uani 1 1 d . . . . .
H26 H 0.452920 0.112330 0.979153 0.058 Uiso 1 1 calc R U . . .
C27 C 0.5029(2) 0.21719(15) 0.82969(14) 0.0474(4) Uani 1 1 d . . . . .
H27 H 0.586836 0.252463 0.839103 0.057 Uiso 1 1 calc R U . . .
C28 C 0.2211(2) -0.01144(16) 0.98650(15) 0.0499(4) Uani 1 1 d . . . . .
F4 F 0.8454(5) 0.2445(5) 0.1237(5) 0.129(2) Uani 0.6 1 d . . P A 1
F5 F 1.0896(10) 0.2900(7) 0.0653(5) 0.104(2) Uani 0.6 1 d . . P A 1
F6 F 1.0247(7) 0.1421(5) 0.1861(5) 0.0982(17) Uani 0.6 1 d . . P A 1
F7 F 0.8823(10) 0.3077(6) 0.0899(5) 0.098(2) Uani 0.4 1 d . . P A 2
F8 F 1.1193(14) 0.2677(13) 0.0890(9) 0.130(5) Uani 0.4 1 d . . P A 2
F9 F 0.9488(11) 0.1497(6) 0.1786(6) 0.105(3) Uani 0.4 1 d . . P A 2

loop_
_atom_site_aniso_label
_atom_site_aniso_U_11
_atom_site_aniso_U_22
_atom_site_aniso_U_33
_atom_site_aniso_U_23
_atom_site_aniso_U_13
_atom_site_aniso_U_12
F1 0.1302(13) 0.0673(8) 0.1062(11) -0.0387(8) -0.0248(10) -0.0317(8)
F2 0.203(2) 0.0825(10) 0.0629(9) -0.0286(7) -0.0138(10) -0.0421(11)
F3 0.1347(15) 0.1067(13) 0.245(2) -0.1141(16) -0.1199(17) 0.0715(12)
N1 0.0471(7) 0.0319(6) 0.0385(6) -0.0011(5) -0.0131(5) -0.0074(5)
N2 0.0507(7) 0.0384(7) 0.0364(6) 0.0035(5) -0.0144(5) -0.0087(5)
N3 0.0512(7) 0.0335(6) 0.0430(7) 0.0019(5) -0.0183(6) -0.0079(5)
N4 0.0447(7) 0.0336(6) 0.0422(7) -0.0012(5) -0.0123(5) -0.0051(5)
N5 0.0753(11) 0.0606(10) 0.0631(10) 0.0158(8) -0.0157(9) -0.0275(9)
C1 0.0369(7) 0.0379(8) 0.0435(8) 0.0046(6) -0.0157(6) -0.0073(6)
C2 0.0412(7) 0.0356(7) 0.0424(8) 0.0035(6) -0.0178(6) -0.0090(6)
C3 0.0578(10) 0.0370(8) 0.0558(10) 0.0014(7) -0.0194(8) -0.0147(7)
C4 0.0639(10) 0.0381(8) 0.0563(10) -0.0100(7) -0.0213(8) -0.0080(7)
C5 0.0487(8) 0.0387(8) 0.0418(8) -0.0056(6) -0.0192(7) -0.0031(6)
C6 0.0509(9) 0.0445(9) 0.0406(8) -0.0070(7) -0.0168(7) -0.0006(7)
C7 0.0463(8) 0.0475(9) 0.0375(8) -0.0026(6) -0.0143(6) -0.0026(7)
C8 0.0618(11) 0.0671(12) 0.0370(8) 0.0001(8) -0.0117(8) -0.0122(9)
C9 0.0571(10) 0.0603(11) 0.0434(9) 0.0106(8) -0.0131(8) -0.0192(8)
C10 0.0421(8) 0.0426(8) 0.0438(8) 0.0078(6) -0.0172(6) -0.0104(6)
C11 0.0431(8) 0.0388(8) 0.0473(8) 0.0084(6) -0.0209(7) -0.0105(6)
C12 0.0559(10) 0.0418(9) 0.0613(10) 0.0113(8) -0.0287(8) -0.0197(7)
C13 0.0646(11) 0.0342(8) 0.0682(11) 0.0027(7) -0.0359(9) -0.0139(7)
C14 0.0552(9) 0.0317(7) 0.0510(9) 0.0001(6) -0.0289(7) -0.0056(6)
C15 0.0593(10) 0.0333(8) 0.0515(9) -0.0056(7) -0.0268(8) 0.0010(7)
C16 0.0504(9) 0.0369(8) 0.0478(9) -0.0037(6) -0.0183(7) 0.0018(6)
C17 0.0593(10) 0.0516(10) 0.0527(10) -0.0140(8) -0.0091(8) 0.0037(8)
C18 0.0495(9) 0.0519(10) 0.0492(9) -0.0028(8) -0.0036(7) -0.0046(7)
C19 0.0396(7) 0.0383(8) 0.0420(8) 0.0022(6) -0.0128(6) -0.0043(6)
C20 0.0666(12) 0.0630(12) 0.0494(10) -0.0164(9) -0.0167(9) -0.0020(9)
C21 0.0770(13) 0.0441(10) 0.0683(12) -0.0158(9) -0.0300(10) 0.0007(9)
C22 0.0376(7) 0.0395(8) 0.0429(8) 0.0039(6) -0.0131(6) -0.0073(6)
C23 0.0435(8) 0.0537(10) 0.0476(9) 0.0082(7) -0.0206(7) -0.0128(7)
C24 0.0415(8) 0.0510(9) 0.0543(9) 0.0042(7) -0.0175(7) -0.0153(7)
C25 0.0419(8) 0.0391(8) 0.0423(8) 0.0016(6) -0.0079(6) -0.0078(6)
C26 0.0543(9) 0.0500(9) 0.0417(8) 0.0057(7) -0.0189(7) -0.0127(7)
C27 0.0484(9) 0.0504(9) 0.0474(9) 0.0054(7) -0.0204(7) -0.0176(7)
C28 0.0506(9) 0.0470(9) 0.0492(9) 0.0015(7) -0.0119(7) -0.0124(7)
F4 0.081(2) 0.202(6) 0.144(4) -0.128(4) -0.057(3) 0.029(3)
F5 0.147(7) 0.091(2) 0.0524(15) -0.0266(15) 0.014(2) -0.026(3)
F6 0.136(4) 0.067(2) 0.089(2) -0.0396(16) -0.033(2) 0.025(2)
F7 0.149(6) 0.111(4) 0.057(2) -0.029(2) -0.061(3) 0.010(3)
F8 0.065(3) 0.179(11) 0.134(9) -0.111(7) 0.031(5) -0.022(4)
F9 0.205(10) 0.055(3) 0.051(2) -0.013(2) -0.019(4) -0.042(5)

loop_
_atom_type_symbol
_atom_type_description
_atom_type_scat_dispersion_real
_atom_type_scat_dispersion_imag
_atom_type_scat_source
C C 0.0181 0.0091 'International Tables Vol C Tables 4.2.6.8 and 6.1.1.4'
H H 0.0000 0.0000 'International Tables Vol C Tables 4.2.6.8 and 6.1.1.4'
F F 0.0727 0.0534 'International Tables Vol C Tables 4.2.6.8 and 6.1.1.4'
N N 0.0311 0.0180 'International Tables Vol C Tables 4.2.6.8 and 6.1.1.4'

loop_
_geom_angle_atom_site_label_1
_geom_angle_atom_site_label_2
_geom_angle_atom_site_label_3
_geom_angle
_geom_angle_site_symmetry_1
_geom_angle_site_symmetry_3
_geom_angle_publ_flag
C2 N1 H1 124.2 . . ?
C2 N1 C5 111.19(13) . . ?
C5 N1 H1 121.1 . . ?
C7 N2 H2 122.5 . . ?
C10 N2 H2 123.6 . . ?
C10 N2 C7 111.71(13) . . ?
C11 N3 C14 108.21(13) . . ?
C16 N4 H4 116.5 . . ?
C19 N4 H4 132.6 . . ?
C19 N4 C16 110.18(13) . . ?
C2 C1 C19 127.51(14) . . ?
C2 C1 C22 116.33(14) . . ?
C19 C1 C22 115.95(14) . . ?
N1 C2 C1 125.94(14) . . ?
N1 C2 C3 105.36(14) . . ?
C1 C2 C3 128.55(14) . . ?
C2 C3 H3 125.4 . . ?
C4 C3 C2 109.27(15) . . ?
C4 C3 H3 125.4 . . ?
C3 C4 H4A 125.5 . . ?
C3 C4 C5 109.05(15) . . ?
C5 C4 H4A 125.5 . . ?
N1 C5 C4 105.12(14) . . ?
N1 C5 C6 123.80(15) . . ?
C6 C5 C4 131.02(16) . . ?
C5 C6 C7 123.58(15) . . ?
C5 C6 C20 118.15(16) . . ?
C7 C6 C20 118.17(16) . . ?
N2 C7 C6 119.48(14) . . ?
N2 C7 C8 105.05(15) . . ?
C6 C7 C8 135.12(16) . . ?
C7 C8 H8 125.6 . . ?
C9 C8 C7 108.84(15) . . ?
C9 C8 H8 125.6 . . ?
C8 C9 H9 125.9 . . ?
C8 C9 C10 108.15(15) . . ?
C10 C9 H9 125.9 . . ?
N2 C10 C9 106.21(15) . . ?
N2 C10 C11 116.24(14) . . ?
C11 C10 C9 136.12(15) . . ?
N3 C11 C10 116.52(14) . . ?
N3 C11 C12 109.46(15) . . ?
C10 C11 C12 133.34(15) . . ?
C11 C12 H12 126.6 . . ?
C13 C12 C11 106.73(15) . . ?
C13 C12 H12 126.6 . . ?
C12 C13 H13 126.1 . . ?
C12 C13 C14 107.77(15) . . ?
C14 C13 H13 126.1 . . ?
N3 C14 C13 107.68(15) . . ?
N3 C14 C15 118.82(14) . . ?
C15 C14 C13 133.09(16) . . ?
C14 C15 C16 123.21(15) . . ?
C14 C15 C21 119.30(16) . . ?
C16 C15 C21 117.30(17) . . ?
N4 C16 C15 122.66(15) . . ?
N4 C16 C17 106.35(15) . . ?
C15 C16 C17 130.99(16) . . ?
C16 C17 H17 125.8 . . ?
C18 C17 C16 108.37(16) . . ?
C18 C17 H17 125.8 . . ?
C17 C18 H18 125.6 . . ?
C17 C18 C19 108.73(16) . . ?
C19 C18 H18 125.6 . . ?
N4 C19 C1 127.02(14) . . ?
N4 C19 C18 106.34(14) . . ?
C1 C19 C18 126.64(15) . . ?
F4 C20 C6 114.4(2) . . ?
F4 C20 F6 102.7(4) . . ?
F5 C20 C6 116.2(4) . . ?
F5 C20 F4 107.5(5) . . ?
F5 C20 F6 103.5(5) . . ?
F6 C20 C6 111.1(3) . . ?
F7 C20 C6 107.0(3) . . ?
F8 C20 C6 111.3(6) . . ?
F8 C20 F7 102.0(7) . . ?
F9 C20 C6 118.1(4) . . ?
F9 C20 F7 107.5(5) . . ?
F9 C20 F8 109.6(8) . . ?
F1 C21 C15 114.14(18) . . ?
F2 C21 F1 104.32(17) . . ?
F2 C21 C15 113.52(16) . . ?
F3 C21 F1 104.54(19) . . ?
F3 C21 F2 107.4(2) . . ?
F3 C21 C15 112.17(17) . . ?
C23 C22 C1 122.48(14) . . ?
C23 C22 C27 118.57(14) . . ?
C27 C22 C1 118.92(14) . . ?
C22 C23 H23 119.5 . . ?
C24 C23 C22 120.96(15) . . ?
C24 C23 H23 119.5 . . ?
C23 C24 H24 120.1 . . ?
C23 C24 C25 119.72(15) . . ?
C25 C24 H24 120.1 . . ?
C24 C25 C28 121.06(15) . . ?
C26 C25 C24 119.95(14) . . ?
C26 C25 C28 118.97(15) . . ?
C25 C26 H26 120.0 . . ?
C27 C26 C25 119.95(15) . . ?
C27 C26 H26 120.0 . . ?
C22 C27 H27 119.6 . . ?
C26 C27 C22 120.85(15) . . ?
C26 C27 H27 119.6 . . ?
N5 C28 C25 176.8(2) . . ?

loop_
_geom_bond_atom_site_label_1
_geom_bond_atom_site_label_2
_geom_bond_distance
_geom_bond_site_symmetry_2
_geom_bond_publ_flag
F1 C21 1.322(3) . ?
F2 C21 1.316(3) . ?
F3 C21 1.303(3) . ?
N1 H1 0.9396 . ?
N1 C2 1.3835(19) . ?
N1 C5 1.392(2) . ?
N2 H2 0.9239 . ?
N2 C7 1.370(2) . ?
N2 C10 1.366(2) . ?
N3 C11 1.357(2) . ?
N3 C14 1.365(2) . ?
N4 H4 0.9489 . ?
N4 C16 1.379(2) . ?
N4 C19 1.373(2) . ?
N5 C28 1.141(2) . ?
C1 C2 1.398(2) . ?
C1 C19 1.411(2) . ?
C1 C22 1.496(2) . ?
C2 C3 1.418(2) . ?
C3 H3 0.9300 . ?
C3 C4 1.358(3) . ?
C4 H4A 0.9300 . ?
C4 C5 1.421(2) . ?
C5 C6 1.405(2) . ?
C6 C7 1.407(2) . ?
C6 C20 1.497(2) . ?
C7 C8 1.420(2) . ?
C8 H8 0.9300 . ?
C8 C9 1.368(3) . ?
C9 H9 0.9300 . ?
C9 C10 1.407(2) . ?
C10 C11 1.405(2) . ?
C11 C12 1.430(2) . ?
C12 H12 0.9300 . ?
C12 C13 1.351(3) . ?
C13 H13 0.9300 . ?
C13 C14 1.449(2) . ?
C14 C15 1.405(3) . ?
C15 C16 1.413(2) . ?
C15 C21 1.499(2) . ?
C16 C17 1.426(3) . ?
C17 H17 0.9300 . ?
C17 C18 1.349(3) . ?
C18 H18 0.9300 . ?
C18 C19 1.425(2) . ?
C20 F4 1.322(4) . ?
C20 F5 1.303(7) . ?
C20 F6 1.355(6) . ?
C20 F7 1.332(6) . ?
C20 F8 1.290(10) . ?
C20 F9 1.237(7) . ?
C22 C23 1.391(2) . ?
C22 C27 1.395(2) . ?
C23 H23 0.9300 . ?
C23 C24 1.382(2) . ?
C24 H24 0.9300 . ?
C24 C25 1.389(2) . ?
C25 C26 1.388(2) . ?
C25 C28 1.440(2) . ?
C26 H26 0.9300 . ?
C26 C27 1.377(2) . ?
C27 H27 0.9300 . ?

loop_
_geom_torsion_atom_site_label_1
_geom_torsion_atom_site_label_2
_geom_torsion_atom_site_label_3
_geom_torsion_atom_site_label_4
_geom_torsion
_geom_torsion_site_symmetry_1
_geom_torsion_site_symmetry_2
_geom_torsion_site_symmetry_3
_geom_torsion_site_symmetry_4
_geom_torsion_publ_flag
N1 C2 C3 C4 -0.82(18) . . . . ?
N1 C5 C6 C7 11.1(2) . . . . ?
N1 C5 C6 C20 -165.08(15) . . . . ?
N2 C7 C8 C9 -1.5(2) . . . . ?
N2 C10 C11 N3 -5.5(2) . . . . ?
N2 C10 C11 C12 -174.85(16) . . . . ?
N3 C11 C12 C13 -1.75(18) . . . . ?
N3 C14 C15 C16 -5.6(2) . . . . ?
N3 C14 C15 C21 179.63(15) . . . . ?
N4 C16 C17 C18 1.2(2) . . . . ?
C1 C2 C3 C4 -176.57(16) . . . . ?
C1 C22 C23 C24 177.39(16) . . . . ?
C1 C22 C27 C26 -177.47(16) . . . . ?
C2 N1 C5 C4 0.14(17) . . . . ?
C2 N1 C5 C6 -177.43(14) . . . . ?
C2 C1 C19 N4 -7.9(3) . . . . ?
C2 C1 C19 C18 172.68(16) . . . . ?
C2 C1 C22 C23 -61.5(2) . . . . ?
C2 C1 C22 C27 116.48(17) . . . . ?
C2 C3 C4 C5 0.9(2) . . . . ?
C3 C4 C5 N1 -0.66(19) . . . . ?
C3 C4 C5 C6 176.66(17) . . . . ?
C4 C5 C6 C7 -165.76(17) . . . . ?
C4 C5 C6 C20 18.0(3) . . . . ?
C5 N1 C2 C1 176.30(14) . . . . ?
C5 N1 C2 C3 0.40(16) . . . . ?
C5 C6 C7 N2 12.9(2) . . . . ?
C5 C6 C7 C8 -159.17(19) . . . . ?
C5 C6 C20 F4 60.4(4) . . . . ?
C5 C6 C20 F5 -173.4(4) . . . . ?
C5 C6 C20 F6 -55.4(3) . . . . ?
C5 C6 C20 F7 98.5(4) . . . . ?
C5 C6 C20 F8 -150.9(7) . . . . ?
C5 C6 C20 F9 -22.8(5) . . . . ?
C6 C7 C8 C9 171.43(19) . . . . ?
C7 N2 C10 C9 -1.92(19) . . . . ?
C7 N2 C10 C11 166.63(13) . . . . ?
C7 C6 C20 F4 -116.1(4) . . . . ?
C7 C6 C20 F5 10.1(5) . . . . ?
C7 C6 C20 F6 128.2(3) . . . . ?
C7 C6 C20 F7 -78.0(4) . . . . ?
C7 C6 C20 F8 32.7(7) . . . . ?
C7 C6 C20 F9 160.7(5) . . . . ?
C7 C8 C9 C10 0.3(2) . . . . ?
C8 C9 C10 N2 0.9(2) . . . . ?
C8 C9 C10 C11 -164.19(19) . . . . ?
C9 C10 C11 N3 158.52(18) . . . . ?
C9 C10 C11 C12 -10.8(3) . . . . ?
C10 N2 C7 C6 -172.15(14) . . . . ?
C10 N2 C7 C8 2.10(18) . . . . ?
C10 C11 C12 C13 168.13(17) . . . . ?
C11 N3 C14 C13 -3.93(17) . . . . ?
C11 N3 C14 C15 169.60(14) . . . . ?
C11 C12 C13 C14 -0.68(18) . . . . ?
C12 C13 C14 N3 2.86(18) . . . . ?
C12 C13 C14 C15 -169.38(17) . . . . ?
C13 C14 C15 C16 166.00(17) . . . . ?
C13 C14 C15 C21 -8.8(3) . . . . ?
C14 N3 C11 C10 -168.21(13) . . . . ?
C14 N3 C11 C12 3.59(17) . . . . ?
C14 C15 C16 N4 -1.4(2) . . . . ?
C14 C15 C16 C17 178.73(17) . . . . ?
C14 C15 C21 F1 -19.9(2) . . . . ?
C14 C15 C21 F2 -139.30(19) . . . . ?
C14 C15 C21 F3 98.8(2) . . . . ?
C15 C16 C17 C18 -178.95(18) . . . . ?
C16 N4 C19 C1 -177.82(15) . . . . ?
C16 N4 C19 C18 1.72(17) . . . . ?
C16 C15 C21 F1 164.96(17) . . . . ?
C16 C15 C21 F2 45.6(3) . . . . ?
C16 C15 C21 F3 -76.4(2) . . . . ?
C16 C17 C18 C19 -0.1(2) . . . . ?
C17 C18 C19 N4 -0.9(2) . . . . ?
C17 C18 C19 C1 178.60(16) . . . . ?
C19 N4 C16 C15 178.31(14) . . . . ?
C19 N4 C16 C17 -1.81(18) . . . . ?
C19 C1 C2 N1 -2.7(2) . . . . ?
C19 C1 C2 C3 172.21(15) . . . . ?
C19 C1 C22 C23 123.40(17) . . . . ?
C19 C1 C22 C27 -58.7(2) . . . . ?
C20 C6 C7 N2 -170.85(15) . . . . ?
C20 C6 C7 C8 17.0(3) . . . . ?
C21 C15 C16 N4 173.49(15) . . . . ?
C21 C15 C16 C17 -6.4(3) . . . . ?
C22 C1 C2 N1 -177.23(13) . . . . ?
C22 C1 C2 C3 -2.3(2) . . . . ?
C22 C1 C19 N4 166.64(14) . . . . ?
C22 C1 C19 C18 -12.8(2) . . . . ?
C22 C23 C24 C25 -0.2(3) . . . . ?
C23 C22 C27 C26 0.6(3) . . . . ?
C23 C24 C25 C26 0.9(3) . . . . ?
C23 C24 C25 C28 -177.19(16) . . . . ?
C24 C25 C26 C27 -0.9(3) . . . . ?
C25 C26 C27 C22 0.2(3) . . . . ?
C27 C22 C23 C24 -0.6(3) . . . . ?
C28 C25 C26 C27 177.23(16) . . . . ?
